data_7202231
loop_
_publ_author_name
'Zhang, Shu-Ming'
'Hu, Tong-Liang'
'Li, Jian-Rong'
'Du, Jian-Long'
'Bu, Xian-He'

_publ_section_title
;
 Silver(I) coordination architectures with quinoxaline-based N,S-donor
 ligands: structures and luminescent properties
;
_journal_issue 11
_journal_name_full CrystEngComm
_journal_page_first 1595
_journal_paper_doi 10.1039/b807485b
_journal_volume 10
_journal_year 2008
_chemical_formula_sum 'C16 H22 Ag2 N4 O6.5 S2'
_chemical_formula_weight 654.24
_chemical_name_systematic
;
?
;
_space_group_IT_number 14
_symmetry_cell_setting monoclinic
_symmetry_space_group_name_Hall '-P 2ybc'
_symmetry_space_group_name_H-M 'P 1 21/c 1'
_atom_sites_solution_hydrogens geom
_atom_sites_solution_primary direct
_atom_sites_solution_secondary difmap
_audit_creation_method SHELXL-97
_cell_angle_alpha 90.00
_cell_angle_beta 93.81(3)
_cell_angle_gamma 90.00
_cell_formula_units_Z 4
_cell_length_a 13.094(3)
_cell_length_b 13.318(3)
_cell_length_c 13.684(3)
_cell_measurement_reflns_used 15007
_cell_measurement_temperature 294(2)
_cell_measurement_theta_max 27.9
_cell_measurement_theta_min 3.0
_cell_volume 2381.0(9)
_computing_cell_refinement 'Bruker XSCANS'
_computing_data_collection 'Bruker XSCANS'
_computing_data_reduction 'Bruker SHELXTL'
_computing_molecular_graphics 'Bruker SHELXTL'
_computing_publication_material 'Bruker SHELXTL'
_computing_structure_refinement 'SHELXL-97 (Sheldrick, 1997)'
_computing_structure_solution 'SHELXS-97 (Sheldrick, 1990)'
_diffrn_ambient_temperature 294(2)
_diffrn_detector_area_resol_mean 0
_diffrn_measured_fraction_theta_full 0.990
_diffrn_measured_fraction_theta_max 0.990
_diffrn_measurement_device_type 'Bruker P4'
_diffrn_measurement_method '\w scans'
_diffrn_radiation_monochromator graphite
_diffrn_radiation_source 'fine-focus sealed tube'
_diffrn_radiation_type MoK\a
_diffrn_radiation_wavelength 0.71073
_diffrn_reflns_av_R_equivalents 0.1207
_diffrn_reflns_av_sigmaI/netI 0.0921
_diffrn_reflns_limit_h_max 15
_diffrn_reflns_limit_h_min -15
_diffrn_reflns_limit_k_max 15
_diffrn_reflns_limit_k_min -15
_diffrn_reflns_limit_l_max 16
_diffrn_reflns_limit_l_min -16
_diffrn_reflns_number 19650
_diffrn_reflns_theta_full 25.01
_diffrn_reflns_theta_max 25.01
_diffrn_reflns_theta_min 2.98
_diffrn_standards_interval_count 0
_diffrn_standards_interval_time 0
_diffrn_standards_number 0
_exptl_absorpt_coefficient_mu 1.860
_exptl_absorpt_correction_T_max 0.8358
_exptl_absorpt_correction_T_min 0.7551
_exptl_absorpt_correction_type multi-scan
_exptl_absorpt_process_details sadabs
_exptl_crystal_colour yellow
_exptl_crystal_density_diffrn 1.825
_exptl_crystal_density_method 'not measured'
_exptl_crystal_description block
_exptl_crystal_F_000 1296
_exptl_crystal_size_max 0.16
_exptl_crystal_size_mid 0.12
_exptl_crystal_size_min 0.10
_refine_diff_density_max 1.241
_refine_diff_density_min -0.659
_refine_diff_density_rms 0.165
_refine_ls_extinction_method none
_refine_ls_goodness_of_fit_ref 1.069
_refine_ls_hydrogen_treatment constr
_refine_ls_matrix_type full
_refine_ls_number_parameters 282
_refine_ls_number_reflns 4156
_refine_ls_number_restraints 0
_refine_ls_restrained_S_all 1.069
_refine_ls_R_factor_all 0.1423
_refine_ls_R_factor_gt 0.0857
_refine_ls_shift/su_max 0.000
_refine_ls_shift/su_mean 0.000
_refine_ls_structure_factor_coef Fsqd
_refine_ls_weighting_details 'calc w=1/[\s^2^(Fo^2^)+(0.0979P)^2^+10.2486P] where P=(Fo^2^+2Fc^2^)/3'
_refine_ls_weighting_scheme calc
_refine_ls_wR_factor_gt 0.2018
_refine_ls_wR_factor_ref 0.2368
_reflns_number_gt 2439
_reflns_number_total 4156
_reflns_threshold_expression >2sigma(I)
_cod_data_source_file b807485b.txt
_cod_data_source_block 2
_cod_depositor_comments
;
The following automatic conversions were performed:
'_symmetry_cell_setting' value 'Monoclinic' changed to 'monoclinic'
according to '/home/saulius/struct/CIF-dictionaries/cif_core.dic'
dictionary named 'cif_core.dic' version 2.4.1 from 2010-06-29.

Automatic conversion script
Id: cif_fix_enum 1527 2010-12-29 10:47:43Z saulius 
;
_cod_original_cell_volume 2381.0(8)
_cod_original_sg_symbol_H-M P2(1)/c
_cod_original_formula_sum 'C16 H22 Ag2 N4 O6.50 S2'
_cod_database_code 7202231

loop_
_symmetry_equiv_pos_as_xyz
'x, y, z'
'-x, y+1/2, -z+1/2'
'-x, -y, -z'
'x, -y-1/2, z-1/2'

loop_
_atom_site_label
_atom_site_type_symbol
_atom_site_fract_x
_atom_site_fract_y
_atom_site_fract_z
_atom_site_U_iso_or_equiv
_atom_site_adp_type
_atom_site_occupancy
_atom_site_symmetry_multiplicity
_atom_site_calc_flag
_atom_site_refinement_flags
_atom_site_disorder_assembly
_atom_site_disorder_group
Ag1 Ag 0.86212(9) 0.11311(8) -0.04618(8) 0.0741(4) Uani 1 1 d . . .
Ag2 Ag 1.03298(9) 0.14623(7) 0.23393(8) 0.0717(4) Uani 1 1 d . . .
C1 C 0.5861(16) -0.037(2) 0.141(2) 0.195(14) Uani 1 1 d . . .
H1A H 0.6245 -0.0923 0.1701 0.292 Uiso 1 1 calc R . .
H1B H 0.5446 -0.0607 0.0853 0.292 Uiso 1 1 calc R . .
H1C H 0.5429 -0.0094 0.1883 0.292 Uiso 1 1 calc R . .
C2 C 0.6639(14) 0.048(2) 0.1071(13) 0.145(10) Uani 1 1 d . . .
H2A H 0.6874 0.0312 0.0434 0.174 Uiso 1 1 calc R . .
H2B H 0.6291 0.1123 0.1019 0.174 Uiso 1 1 calc R . .
C3 C 0.7495(11) 0.0546(11) 0.1777(12) 0.086(5) Uani 1 1 d . . .
H3A H 0.7753 -0.0125 0.1921 0.104 Uiso 1 1 calc R . .
H3B H 0.7270 0.0828 0.2379 0.104 Uiso 1 1 calc R . .
C4 C 0.8096(9) 0.2582(9) 0.1557(9) 0.057(3) Uani 1 1 d . . .
H4A H 0.7504 0.2721 0.1114 0.069 Uiso 1 1 calc R . .
H4B H 0.7887 0.2633 0.2222 0.069 Uiso 1 1 calc R . .
C5 C 0.8918(9) 0.3345(8) 0.1403(8) 0.047(3) Uani 1 1 d . . .
C6 C 1.0506(10) 0.3677(8) 0.0885(9) 0.056(3) Uani 1 1 d . . .
C7 C 1.1422(10) 0.3361(10) 0.0447(9) 0.061(3) Uani 1 1 d . . .
H7 H 1.1502 0.2687 0.0291 0.074 Uiso 1 1 calc R . .
C8 C 1.2152(10) 0.4007(11) 0.0260(9) 0.065(3) Uani 1 1 d . . .
H8 H 1.2722 0.3790 -0.0052 0.078 Uiso 1 1 calc R . .
C9 C 1.2063(11) 0.5069(11) 0.0543(9) 0.071(4) Uani 1 1 d . . .
H9 H 1.2585 0.5521 0.0436 0.085 Uiso 1 1 calc R . .
C10 C 1.1198(10) 0.5381(9) 0.0968(8) 0.058(3) Uani 1 1 d . . .
H10 H 1.1132 0.6050 0.1149 0.070 Uiso 1 1 calc R . .
C11 C 1.0409(9) 0.4696(8) 0.1132(8) 0.051(3) Uani 1 1 d . . .
C12 C 0.8844(9) 0.4363(8) 0.1711(7) 0.046(3) Uani 1 1 d . . .
C13 C 0.7913(9) 0.4738(9) 0.2180(8) 0.052(3) Uani 1 1 d . . .
H13A H 0.7455 0.4180 0.2281 0.063 Uiso 1 1 calc R . .
H13B H 0.7552 0.5216 0.1746 0.063 Uiso 1 1 calc R . .
C14 C 0.7073(10) 0.5921(10) 0.3665(10) 0.071(4) Uani 1 1 d . . .
H14A H 0.6536 0.5418 0.3636 0.085 Uiso 1 1 calc R . .
H14B H 0.7151 0.6170 0.4332 0.085 Uiso 1 1 calc R . .
C15 C 0.6740(13) 0.6815(12) 0.2957(14) 0.104(6) Uani 1 1 d . . .
H15A H 0.6564 0.6570 0.2300 0.124 Uiso 1 1 calc R . .
H15B H 0.7287 0.7303 0.2931 0.124 Uiso 1 1 calc R . .
C16 C 0.5765(14) 0.7301(17) 0.3417(19) 0.155(10) Uani 1 1 d . . .
H16A H 0.5434 0.6803 0.3793 0.233 Uiso 1 1 calc R . .
H16B H 0.5296 0.7539 0.2899 0.233 Uiso 1 1 calc R . .
H16C H 0.5980 0.7852 0.3833 0.233 Uiso 1 1 calc R . .
N1 N 0.9751(8) 0.3006(7) 0.1030(6) 0.051(2) Uani 1 1 d . . .
N2 N 0.9554(8) 0.5010(7) 0.1594(6) 0.051(2) Uani 1 1 d . . .
N3 N 1.0590(11) 0.1735(9) -0.1369(8) 0.069(3) Uani 1 1 d . . .
N4 N 0.6551(12) 0.2381(12) -0.1084(11) 0.086(4) Uani 1 1 d . . .
O1 O 0.9722(8) 0.2142(7) -0.1491(6) 0.072(2) Uani 1 1 d . . .
O2 O 1.0661(8) 0.0999(8) -0.0783(8) 0.091(3) Uani 1 1 d . . .
O3 O 1.1272(9) 0.2062(9) -0.1814(8) 0.100(3) Uani 1 1 d . . .
O4 O 0.7480(13) 0.2507(10) -0.0980(12) 0.140(5) Uani 1 1 d . . .
O5 O 0.5995(18) 0.287(2) -0.088(4) 0.38(3) Uani 1 1 d . . .
O6 O 0.6372(16) 0.1614(15) -0.1490(17) 0.199(9) Uani 1 1 d . . .
O1W O 0.453(2) 0.451(4) 0.910(3) 0.22(2) Uani 0.50 1 d P . .
S1 S 0.8545(3) 0.1328(2) 0.1344(2) 0.0576(8) Uani 1 1 d . . .
S2 S 0.8265(2) 0.5341(2) 0.3353(2) 0.0530(8) Uani 1 1 d . . .

loop_
_atom_site_aniso_label
_atom_site_aniso_U_11
_atom_site_aniso_U_22
_atom_site_aniso_U_33
_atom_site_aniso_U_23
_atom_site_aniso_U_13
_atom_site_aniso_U_12
Ag1 0.1077(10) 0.0578(7) 0.0584(7) -0.0066(5) 0.0167(6) -0.0126(6)
Ag2 0.0966(9) 0.0428(6) 0.0751(7) 0.0012(5) 0.0029(6) 0.0114(5)
C1 0.113(19) 0.19(3) 0.27(4) 0.04(2) -0.06(2) -0.083(18)
C2 0.099(14) 0.25(3) 0.082(12) 0.008(14) 0.000(11) -0.104(17)
C3 0.083(11) 0.065(9) 0.111(12) -0.007(8) -0.005(9) -0.016(8)
C4 0.063(8) 0.055(7) 0.055(7) -0.002(6) 0.010(6) 0.002(6)
C5 0.056(7) 0.051(7) 0.033(6) -0.008(5) 0.001(5) 0.000(5)
C6 0.067(8) 0.043(7) 0.059(7) 0.013(6) 0.004(6) 0.002(6)
C7 0.069(9) 0.059(8) 0.057(8) 0.004(6) 0.012(7) 0.009(7)
C8 0.056(8) 0.082(10) 0.060(8) 0.001(7) 0.019(6) 0.012(7)
C9 0.070(9) 0.090(11) 0.052(8) 0.023(7) -0.004(7) -0.018(8)
C10 0.079(9) 0.057(7) 0.041(6) -0.007(5) 0.017(6) -0.011(6)
C11 0.070(8) 0.047(7) 0.036(6) 0.008(5) 0.000(6) 0.000(6)
C12 0.067(8) 0.039(6) 0.031(6) -0.002(5) -0.005(5) 0.001(6)
C13 0.056(7) 0.057(7) 0.044(6) -0.001(5) 0.008(6) 0.011(6)
C14 0.079(10) 0.068(9) 0.068(8) -0.007(7) 0.019(7) 0.024(7)
C15 0.117(14) 0.059(9) 0.135(15) 0.019(10) 0.016(11) 0.017(9)
C16 0.093(14) 0.15(2) 0.23(3) 0.004(18) 0.047(15) 0.070(14)
N1 0.076(7) 0.043(5) 0.034(5) 0.004(4) 0.006(5) -0.003(5)
N2 0.078(7) 0.040(5) 0.035(5) -0.003(4) 0.010(5) 0.013(5)
N3 0.094(10) 0.061(7) 0.053(7) 0.004(6) 0.020(7) -0.009(7)
N4 0.071(10) 0.086(11) 0.102(10) -0.010(8) 0.006(8) 0.011(8)
O1 0.097(7) 0.062(6) 0.057(5) 0.014(4) 0.009(5) -0.002(5)
O2 0.106(8) 0.073(7) 0.099(8) 0.032(6) 0.032(6) 0.019(5)
O3 0.126(9) 0.087(7) 0.092(8) 0.022(6) 0.043(7) -0.017(7)
O4 0.124(12) 0.119(11) 0.177(15) 0.045(10) 0.012(10) -0.002(9)
O5 0.151(18) 0.19(2) 0.82(8) -0.19(4) 0.15(3) 0.027(16)
O6 0.22(2) 0.128(15) 0.25(2) -0.054(15) 0.023(16) -0.032(13)
O1W 0.09(2) 0.37(6) 0.19(3) 0.01(4) 0.03(2) 0.12(3)
S1 0.074(2) 0.0504(18) 0.0479(17) -0.0054(13) 0.0023(15) -0.0088(15)
S2 0.074(2) 0.0385(15) 0.0471(16) -0.0008(12) 0.0113(14) 0.0047(14)

loop_
_atom_type_symbol
_atom_type_description
_atom_type_scat_dispersion_real
_atom_type_scat_dispersion_imag
_atom_type_scat_source
C C 0.0033 0.0016 'International Tables Vol C Tables 4.2.6.8 and 6.1.1.4'
H H 0.0000 0.0000 'International Tables Vol C Tables 4.2.6.8 and 6.1.1.4'
N N 0.0061 0.0033 'International Tables Vol C Tables 4.2.6.8 and 6.1.1.4'
O O 0.0106 0.0060 'International Tables Vol C Tables 4.2.6.8 and 6.1.1.4'
S S 0.1246 0.1234 'International Tables Vol C Tables 4.2.6.8 and 6.1.1.4'
Ag Ag -0.8971 1.1015 'International Tables Vol C Tables 4.2.6.8 and 6.1.1.4'

loop_
_geom_angle_atom_site_label_1
_geom_angle_atom_site_label_2
_geom_angle_atom_site_label_3
_geom_angle
_geom_angle_site_symmetry_1
_geom_angle_site_symmetry_3
_geom_angle_publ_flag
O4 Ag1 O1 78.2(4) . . ?
O4 Ag1 S1 98.3(4) . . ?
O1 Ag1 S1 124.7(2) . . ?
O4 Ag1 S2 107.9(4) . 4_565 ?
O1 Ag1 S2 98.3(2) . 4_565 ?
S1 Ag1 S2 133.53(10) . 4_565 ?
N2 Ag2 O3 109.4(3) 2_745 4_566 ?
N2 Ag2 S2 75.1(2) 2_745 2_745 ?
O3 Ag2 S2 106.0(3) 4_566 2_745 ?
N2 Ag2 S1 106.0(2) 2_745 . ?
O3 Ag2 S1 132.2(3) 4_566 . ?
S2 Ag2 S1 113.47(10) 2_745 . ?
C2 C1 H1A 109.5 . . ?
C2 C1 H1B 109.5 . . ?
H1A C1 H1B 109.5 . . ?
C2 C1 H1C 109.5 . . ?
H1A C1 H1C 109.5 . . ?
H1B C1 H1C 109.5 . . ?
C3 C2 C1 109.2(17) . . ?
C3 C2 H2A 109.8 . . ?
C1 C2 H2A 109.8 . . ?
C3 C2 H2B 109.8 . . ?
C1 C2 H2B 109.8 . . ?
H2A C2 H2B 108.3 . . ?
C2 C3 S1 112.5(12) . . ?
C2 C3 H3A 109.1 . . ?
S1 C3 H3A 109.1 . . ?
C2 C3 H3B 109.1 . . ?
S1 C3 H3B 109.1 . . ?
H3A C3 H3B 107.8 . . ?
C5 C4 S1 111.1(8) . . ?
C5 C4 H4A 109.4 . . ?
S1 C4 H4A 109.4 . . ?
C5 C4 H4B 109.4 . . ?
S1 C4 H4B 109.4 . . ?
H4A C4 H4B 108.0 . . ?
N1 C5 C12 121.1(11) . . ?
N1 C5 C4 116.2(10) . . ?
C12 C5 C4 122.5(10) . . ?
N1 C6 C11 121.5(11) . . ?
N1 C6 C7 120.2(11) . . ?
C11 C6 C7 118.3(11) . . ?
C8 C7 C6 121.6(12) . . ?
C8 C7 H7 119.2 . . ?
C6 C7 H7 119.2 . . ?
C7 C8 C9 120.1(12) . . ?
C7 C8 H8 119.9 . . ?
C9 C8 H8 119.9 . . ?
C10 C9 C8 119.0(12) . . ?
C10 C9 H9 120.5 . . ?
C8 C9 H9 120.5 . . ?
C9 C10 C11 120.4(12) . . ?
C9 C10 H10 119.8 . . ?
C11 C10 H10 119.8 . . ?
N2 C11 C6 119.3(11) . . ?
N2 C11 C10 120.0(11) . . ?
C6 C11 C10 120.6(12) . . ?
N2 C12 C5 122.4(11) . . ?
N2 C12 C13 116.5(10) . . ?
C5 C12 C13 121.1(11) . . ?
C12 C13 S2 110.9(8) . . ?
C12 C13 H13A 109.5 . . ?
S2 C13 H13A 109.5 . . ?
C12 C13 H13B 109.5 . . ?
S2 C13 H13B 109.5 . . ?
H13A C13 H13B 108.0 . . ?
C15 C14 S2 112.5(10) . . ?
C15 C14 H14A 109.1 . . ?
S2 C14 H14A 109.1 . . ?
C15 C14 H14B 109.1 . . ?
S2 C14 H14B 109.1 . . ?
H14A C14 H14B 107.8 . . ?
C14 C15 C16 105.0(14) . . ?
C14 C15 H15A 110.7 . . ?
C16 C15 H15A 110.7 . . ?
C14 C15 H15B 110.7 . . ?
C16 C15 H15B 110.7 . . ?
H15A C15 H15B 108.8 . . ?
C15 C16 H16A 109.5 . . ?
C15 C16 H16B 109.5 . . ?
H16A C16 H16B 109.5 . . ?
C15 C16 H16C 109.5 . . ?
H16A C16 H16C 109.5 . . ?
H16B C16 H16C 109.5 . . ?
C5 N1 C6 117.5(10) . . ?
C12 N2 C11 117.9(10) . . ?
C12 N2 Ag2 118.4(7) . 2_755 ?
C11 N2 Ag2 119.7(8) . 2_755 ?
O3 N3 O1 118.3(12) . . ?
O3 N3 O2 125.4(14) . . ?
O1 N3 O2 116.4(12) . . ?
O5 N4 O6 124(3) . . ?
O5 N4 O4 127(2) . . ?
O6 N4 O4 109.8(18) . . ?
N3 O1 Ag1 104.2(7) . . ?
N3 O3 Ag2 99.0(9) . 4_565 ?
N4 O4 Ag1 121.0(11) . . ?
C4 S1 C3 102.3(6) . . ?
C4 S1 Ag1 107.0(4) . . ?
C3 S1 Ag1 109.7(5) . . ?
C4 S1 Ag2 98.1(4) . . ?
C3 S1 Ag2 121.7(5) . . ?
Ag1 S1 Ag2 115.31(13) . . ?
C14 S2 C13 102.9(6) . . ?
C14 S2 Ag1 107.4(5) . 4_566 ?
C13 S2 Ag1 104.2(4) . 4_566 ?
C14 S2 Ag2 118.8(5) . 2_755 ?
C13 S2 Ag2 94.3(4) . 2_755 ?
Ag1 S2 Ag2 124.48(13) 4_566 2_755 ?

loop_
_geom_bond_atom_site_label_1
_geom_bond_atom_site_label_2
_geom_bond_distance
_geom_bond_site_symmetry_2
_geom_bond_publ_flag
Ag1 O4 2.440(15) . ?
Ag1 O1 2.479(9) . ?
Ag1 S1 2.493(3) . ?
Ag1 S2 2.567(3) 4_565 ?
Ag2 N2 2.422(9) 2_745 ?
Ag2 O3 2.556(12) 4_566 ?
Ag2 S2 2.598(3) 2_745 ?
Ag2 S1 2.631(4) . ?
C1 C2 1.62(3) . ?
C1 H1A 0.9600 . ?
C1 H1B 0.9600 . ?
C1 H1C 0.9600 . ?
C2 C3 1.43(2) . ?
C2 H2A 0.9700 . ?
C2 H2B 0.9700 . ?
C3 S1 1.853(15) . ?
C3 H3A 0.9700 . ?
C3 H3B 0.9700 . ?
C4 C5 1.505(16) . ?
C4 S1 1.800(12) . ?
C4 H4A 0.9700 . ?
C4 H4B 0.9700 . ?
C5 N1 1.315(14) . ?
C5 C12 1.426(15) . ?
C6 N1 1.357(14) . ?
C6 C11 1.406(16) . ?
C6 C7 1.439(17) . ?
C7 C8 1.324(18) . ?
C7 H7 0.9300 . ?
C8 C9 1.474(19) . ?
C8 H8 0.9300 . ?
C9 C10 1.371(18) . ?
C9 H9 0.9300 . ?
C10 C11 1.407(16) . ?
C10 H10 0.9300 . ?
C11 N2 1.386(14) . ?
C12 N2 1.286(14) . ?
C12 C13 1.500(15) . ?
C13 S2 1.827(11) . ?
C13 H13A 0.9700 . ?
C13 H13B 0.9700 . ?
C14 C15 1.58(2) . ?
C14 S2 1.818(12) . ?
C14 H14A 0.9700 . ?
C14 H14B 0.9700 . ?
C15 C16 1.60(2) . ?
C15 H15A 0.9700 . ?
C15 H15B 0.9700 . ?
C16 H16A 0.9600 . ?
C16 H16B 0.9600 . ?
C16 H16C 0.9600 . ?
N2 Ag2 2.422(9) 2_755 ?
N3 O3 1.195(14) . ?
N3 O1 1.260(14) . ?
N3 O2 1.267(14) . ?
N4 O5 1.03(2) . ?
N4 O6 1.18(2) . ?
N4 O4 1.227(17) . ?
O3 Ag2 2.556(12) 4_565 ?
S2 Ag1 2.567(3) 4_566 ?
S2 Ag2 2.598(3) 2_755 ?

loop_
_geom_torsion_atom_site_label_1
_geom_torsion_atom_site_label_2
_geom_torsion_atom_site_label_3
_geom_torsion_atom_site_label_4
_geom_torsion
_geom_torsion_site_symmetry_1
_geom_torsion_site_symmetry_2
_geom_torsion_site_symmetry_3
_geom_torsion_site_symmetry_4
_geom_torsion_publ_flag
C1 C2 C3 S1 169.3(16) . . . . ?
S1 C4 C5 N1 8.3(13) . . . . ?
S1 C4 C5 C12 -166.9(8) . . . . ?
N1 C6 C7 C8 177.2(12) . . . . ?
C11 C6 C7 C8 -1.2(18) . . . . ?
C6 C7 C8 C9 3.0(19) . . . . ?
C7 C8 C9 C10 -2.4(19) . . . . ?
C8 C9 C10 C11 0.1(18) . . . . ?
N1 C6 C11 N2 4.4(17) . . . . ?
C7 C6 C11 N2 -177.2(10) . . . . ?
N1 C6 C11 C10 -179.5(10) . . . . ?
C7 C6 C11 C10 -1.1(17) . . . . ?
C9 C10 C11 N2 177.7(10) . . . . ?
C9 C10 C11 C6 1.6(17) . . . . ?
N1 C5 C12 N2 3.8(16) . . . . ?
C4 C5 C12 N2 178.8(10) . . . . ?
N1 C5 C12 C13 -177.2(10) . . . . ?
C4 C5 C12 C13 -2.2(16) . . . . ?
N2 C12 C13 S2 -54.5(12) . . . . ?
C5 C12 C13 S2 126.5(9) . . . . ?
S2 C14 C15 C16 -173.7(13) . . . . ?
C12 C5 N1 C6 -4.6(15) . . . . ?
C4 C5 N1 C6 -179.8(10) . . . . ?
C11 C6 N1 C5 0.6(16) . . . . ?
C7 C6 N1 C5 -177.8(10) . . . . ?
C5 C12 N2 C11 1.3(15) . . . . ?
C13 C12 N2 C11 -177.8(9) . . . . ?
C5 C12 N2 Ag2 -156.4(7) . . . 2_755 ?
C13 C12 N2 Ag2 24.6(12) . . . 2_755 ?
C6 C11 N2 C12 -5.2(15) . . . . ?
C10 C11 N2 C12 178.7(10) . . . . ?
C6 C11 N2 Ag2 152.2(8) . . . 2_755 ?
C10 C11 N2 Ag2 -24.0(13) . . . 2_755 ?
O3 N3 O1 Ag1 177.7(10) . . . . ?
O2 N3 O1 Ag1 -1.6(13) . . . . ?
O4 Ag1 O1 N3 172.6(9) . . . . ?
S1 Ag1 O1 N3 80.6(8) . . . . ?
S2 Ag1 O1 N3 -80.7(7) 4_565 . . . ?
O1 N3 O3 Ag2 3.5(13) . . . 4_565 ?
O2 N3 O3 Ag2 -177.2(12) . . . 4_565 ?
O5 N4 O4 Ag1 139(4) . . . . ?
O6 N4 O4 Ag1 -43(2) . . . . ?
O1 Ag1 O4 N4 149.5(15) . . . . ?
S1 Ag1 O4 N4 -86.7(14) . . . . ?
S2 Ag1 O4 N4 54.5(15) 4_565 . . . ?
C5 C4 S1 C3 170.9(9) . . . . ?
C5 C4 S1 Ag1 -73.8(8) . . . . ?
C5 C4 S1 Ag2 45.9(8) . . . . ?
C2 C3 S1 C4 79.4(16) . . . . ?
C2 C3 S1 Ag1 -33.9(16) . . . . ?
C2 C3 S1 Ag2 -172.9(14) . . . . ?
O4 Ag1 S1 C4 -19.4(6) . . . . ?
O1 Ag1 S1 C4 61.9(5) . . . . ?
S2 Ag1 S1 C4 -144.0(4) 4_565 . . . ?
O4 Ag1 S1 C3 90.8(7) . . . . ?
O1 Ag1 S1 C3 172.2(6) . . . . ?
S2 Ag1 S1 C3 -33.8(6) 4_565 . . . ?
O4 Ag1 S1 Ag2 -127.4(4) . . . . ?
O1 Ag1 S1 Ag2 -46.0(3) . . . . ?
S2 Ag1 S1 Ag2 107.99(16) 4_565 . . . ?
N2 Ag2 S1 C4 130.0(5) 2_745 . . . ?
O3 Ag2 S1 C4 -6.5(5) 4_566 . . . ?
S2 Ag2 S1 C4 -149.6(4) 2_745 . . . ?
N2 Ag2 S1 C3 20.1(7) 2_745 . . . ?
O3 Ag2 S1 C3 -116.4(7) 4_566 . . . ?
S2 Ag2 S1 C3 100.5(6) 2_745 . . . ?
N2 Ag2 S1 Ag1 -116.7(3) 2_745 . . . ?
O3 Ag2 S1 Ag1 106.7(4) 4_566 . . . ?
S2 Ag2 S1 Ag1 -36.32(16) 2_745 . . . ?
C15 C14 S2 C13 -68.0(12) . . . . ?
C15 C14 S2 Ag1 -177.6(10) . . . 4_566 ?
C15 C14 S2 Ag2 34.3(13) . . . 2_755 ?
C12 C13 S2 C14 170.1(8) . . . . ?
C12 C13 S2 Ag1 -77.9(8) . . . 4_566 ?
C12 C13 S2 Ag2 49.3(8) . . . 2_755 ?
